data_4326802
loop_
_publ_author_name
'Bel\'en Alvarez'
'M. Angeles Alvarez'
'Inmaculada Amor'
'M. Esther Garc\'ia'
'Miguel A. Ruiz'

_publ_section_title
;
 A Thiophosphinidene Complex as a Vehicle in Phosphinidene
 Transmetalation: Easy Formation and Cleavage of a P-S Bond
;
_journal_name_full 'Inorganic Chemistry'
_journal_page_first 10561
_journal_page_last 10563
_journal_paper_doi 10.1021/ic202058h
_journal_volume 50
_journal_year 2011
_chemical_compound_source 'synthesis as described'
_chemical_formula_moiety 'C35 H39 Fe2 Mo2 O7 P S'
_chemical_formula_sum 'C35 H39 Fe2 Mo2 O7 P S'
_chemical_formula_weight 938.28
_chemical_name_systematic
;
 ?
;
_space_group_IT_number 14
_symmetry_cell_setting monoclinic
_symmetry_Int_Tables_number 14
_symmetry_space_group_name_Hall '-P 2ybc'
_symmetry_space_group_name_H-M 'P 1 21/c 1'
_atom_sites_solution_hydrogens geom
_atom_sites_solution_primary direct
_atom_sites_solution_secondary difmap
_audit_conform_dict_location ftp://ftp.iucr.org/pub/cif_core.dic
_audit_conform_dict_name cif_core.dic
_audit_conform_dict_version 2.4
_audit_creation_method 'WinGX routine CIF_UPDATE'
_cell_angle_alpha 90
_cell_angle_beta 119.116(4)
_cell_angle_gamma 90
_cell_formula_units_Z 4
_cell_length_a 10.5384(7)
_cell_length_b 19.8740(11)
_cell_length_c 20.0473(13)
_cell_measurement_reflns_used 1956
_cell_measurement_temperature 100.0(1)
_cell_measurement_theta_max 26.1
_cell_measurement_theta_min 2.82
_cell_measurement_wavelength 0.71073
_cell_volume 3668.1(4)
_computing_cell_refinement 'BRUKER APEX'
_computing_data_collection 'BRUKER APEX'
_computing_molecular_graphics 'Ortep-3 for Windows (Farrugia, 1997)'
_computing_publication_material 'WinGX publication routines (Farrugia, 1999)'
_computing_structure_refinement 'SHELXL-97 (Sheldrick, 2008)'
_computing_structure_solution 'SHELXL-97 (Sheldrick, 2008)'
_diffrn_ambient_temperature 100.0(1)
_diffrn_measured_fraction_theta_full 0.997
_diffrn_measured_fraction_theta_max 0.997
_diffrn_measurement_device 'four-circle diffractometer'
_diffrn_measurement_device_type 'BRUKER APPEX-II CCD'
_diffrn_measurement_method 'omega/phi scans'
_diffrn_radiation_monochromator graphite
_diffrn_radiation_probe x-ray
_diffrn_radiation_source 'fine-focus sealed tube'
_diffrn_radiation_type MoK\a
_diffrn_radiation_wavelength 0.71073
_diffrn_reflns_av_R_equivalents 0.0659
_diffrn_reflns_av_unetI/netI 0.0543
_diffrn_reflns_limit_h_max 12
_diffrn_reflns_limit_h_min -12
_diffrn_reflns_limit_k_max 0
_diffrn_reflns_limit_k_min -24
_diffrn_reflns_limit_l_max 24
_diffrn_reflns_limit_l_min -11
_diffrn_reflns_number 33254
_diffrn_reflns_theta_full 25.68
_diffrn_reflns_theta_max 25.68
_diffrn_reflns_theta_min 1.55
_exptl_absorpt_coefficient_mu 1.59
_exptl_absorpt_correction_T_max 1.0000
_exptl_absorpt_correction_T_min 0.6714
_exptl_absorpt_correction_type multi-scan
_exptl_absorpt_process_details 'BRUKER Sadabs'
_exptl_crystal_colour black
_exptl_crystal_density_diffrn 1.699
_exptl_crystal_description plate
_exptl_crystal_F_000 1888
_exptl_crystal_size_max 0.25
_exptl_crystal_size_mid 0.15
_exptl_crystal_size_min 0.09
_refine_diff_density_max 1.085
_refine_diff_density_min -1.862
_refine_diff_density_rms 0.147
_refine_ls_extinction_method none
_refine_ls_goodness_of_fit_ref 1.038
_refine_ls_hydrogen_treatment mixed
_refine_ls_matrix_type full
_refine_ls_number_parameters 450
_refine_ls_number_reflns 6956
_refine_ls_number_restraints 12
_refine_ls_restrained_S_all 1.038
_refine_ls_R_factor_all 0.0579
_refine_ls_R_factor_gt 0.0447
_refine_ls_shift/su_max 0.001
_refine_ls_shift/su_mean 0
_refine_ls_structure_factor_coef Fsqd
_refine_ls_weighting_details 'calc w=1/[\s^2^(Fo^2^)+(0.0718P)^2^+0.0000P] where P=(Fo^2^+2Fc^2^)/3'
_refine_ls_weighting_scheme calc
_refine_ls_wR_factor_gt 0.1091
_refine_ls_wR_factor_ref 0.1187
_reflns_number_gt 5598
_reflns_number_total 6956
_reflns_threshold_expression >2\s(I)
_cod_data_source_file ic202058h_si_002_4.cif
_cod_data_source_block compound6
_cod_database_code 4326802

loop_
_symmetry_equiv_pos_as_xyz
'x, y, z'
'-x, y+1/2, -z+1/2'
'-x, -y, -z'
'x, -y-1/2, z-1/2'

loop_
_atom_site_label
_atom_site_type_symbol
_atom_site_fract_x
_atom_site_fract_y
_atom_site_fract_z
_atom_site_U_iso_or_equiv
_atom_site_adp_type
_atom_site_occupancy
_atom_site_symmetry_multiplicity
_atom_site_calc_flag
_atom_site_refinement_flags
Mo1 Mo -0.24283(4) -0.569546(16) 0.52247(2) 0.01547(11) Uani 1 1 d .
Mo2 Mo 0.21241(4) -0.838970(16) 0.62842(2) 0.01603(12) Uani 1 1 d .
Fe1 Fe -0.04239(7) -0.56179(3) 0.67856(4) 0.01703(16) Uani 1 1 d .
Fe2 Fe -0.06802(7) -0.67592(3) 0.60821(4) 0.01528(15) Uani 1 1 d .
P1 P 0.10597(12) -0.73457(5) 0.61996(7) 0.0161(2) Uani 1 1 d .
S1 S 0.01288(12) -0.58067(5) 0.58821(6) 0.0166(2) Uani 1 1 d .
O1 O -0.2829(4) -0.43255(14) 0.5853(2) 0.0271(8) Uani 1 1 d .
O2 O -0.4404(4) -0.64299(15) 0.5771(2) 0.0280(8) Uani 1 1 d .
O3 O 0.0501(4) -0.42102(14) 0.71141(19) 0.0250(7) Uani 1 1 d .
O4 O -0.2464(4) -0.57306(15) 0.7382(2) 0.0321(9) Uani 1 1 d .
O5 O 0.2071(4) -0.60494(16) 0.8219(2) 0.0315(8) Uani 1 1 d .
O6 O -0.2855(4) -0.76068(15) 0.4881(2) 0.0325(8) Uani 1 1 d .
O7 O -0.1321(4) -0.73874(15) 0.7206(2) 0.0296(8) Uani 1 1 d .
C1 C -0.2579(5) -0.4851(2) 0.5690(3) 0.0206(10) Uani 1 1 d .
C2 C -0.3617(5) -0.6164(2) 0.5611(3) 0.0197(9) Uani 1 1 d .
C3 C 0.0117(5) -0.4750(2) 0.6984(3) 0.0196(9) Uani 1 1 d .
C4 C -0.1671(5) -0.56909(19) 0.7148(3) 0.0207(10) Uani 1 1 d .
C5 C 0.1103(5) -0.5904(2) 0.7640(3) 0.0239(11) Uani 1 1 d .
C6 C -0.2017(5) -0.7246(2) 0.5335(3) 0.0218(10) Uani 1 1 d .
C7 C -0.1061(5) -0.7114(2) 0.6779(3) 0.0196(9) Uani 1 1 d .
C8 C -0.4321(5) -0.5974(2) 0.4030(3) 0.0207(9) Uani 1 1 d U
H8 H -0.5055 -0.6262 0.3985 0.025 Uiso 1 1 calc R
C9 C -0.3032(5) -0.6164(2) 0.4024(2) 0.0224(9) Uani 1 1 d U
H9 H -0.2773 -0.66 0.397 0.027 Uiso 1 1 calc R
C10 C -0.2213(5) -0.5578(2) 0.4113(3) 0.0219(9) Uani 1 1 d U
H10 H -0.1317 -0.5562 0.4128 0.026 Uiso 1 1 calc R
C11 C -0.2981(5) -0.5018(2) 0.4175(3) 0.0209(10) Uani 1 1 d .
H11 H -0.268 -0.4572 0.4241 0.025 Uiso 1 1 calc R
C12 C -0.4293(5) -0.5265(2) 0.4120(3) 0.0217(10) Uani 1 1 d .
H12 H -0.5011 -0.5007 0.4139 0.026 Uiso 1 1 calc R
C13 C 0.1896(6) -0.9508(2) 0.6523(3) 0.0330(13) Uani 1 1 d .
H13 H 0.258 -0.9825 0.6565 0.04 Uiso 1 1 calc R
C14 C 0.1928(6) -0.9131(2) 0.7127(3) 0.0356(13) Uani 1 1 d .
H14 H 0.2632 -0.9151 0.7639 0.043 Uiso 1 1 calc R
C15 C 0.0695(7) -0.8721(2) 0.6805(4) 0.0447(17) Uani 1 1 d .
H15 H 0.0429 -0.8419 0.707 0.054 Uiso 1 1 calc R
C16 C -0.0068(6) -0.8840(3) 0.6024(4) 0.0516(18) Uani 1 1 d .
H16 H -0.0925 -0.8629 0.5677 0.062 Uiso 1 1 calc R
C17 C 0.0658(7) -0.9320(2) 0.5853(3) 0.0426(15) Uani 1 1 d .
H17 H 0.0372 -0.9492 0.5369 0.051 Uiso 1 1 calc R
C18 C 0.2645(5) -0.73751(19) 0.6050(3) 0.0175(9) Uani 1 1 d .
C19 C 0.2303(5) -0.7755(2) 0.5365(3) 0.0183(9) Uani 1 1 d .
C20 C 0.3098(5) -0.8351(2) 0.5467(3) 0.0195(9) Uani 1 1 d .
C21 C 0.4215(5) -0.8572(2) 0.6188(3) 0.0191(9) Uani 1 1 d .
C22 C 0.4590(5) -0.8155(2) 0.6834(3) 0.0191(9) Uani 1 1 d .
C23 C 0.3886(5) -0.75334(19) 0.6782(3) 0.0160(9) Uani 1 1 d .
C24 C 0.1260(5) -0.7533(2) 0.4544(3) 0.0197(10) Uani 1 1 d .
C25 C 0.0537(6) -0.6851(2) 0.4512(3) 0.0286(11) Uani 1 1 d .
H25A H -0.0112 -0.69 0.4718 0.043 Uiso 1 1 calc R
H25B H 0.0001 -0.6702 0.3992 0.043 Uiso 1 1 calc R
H25C H 0.1271 -0.6525 0.4807 0.043 Uiso 1 1 calc R
C26 C 0.0089(5) -0.8064(2) 0.4117(3) 0.0308(11) Uani 1 1 d .
H26A H 0.0542 -0.8486 0.4129 0.046 Uiso 1 1 calc R
H26B H -0.0508 -0.7925 0.3596 0.046 Uiso 1 1 calc R
H26C H -0.0502 -0.8114 0.4357 0.046 Uiso 1 1 calc R
C27 C 0.2184(5) -0.7431(2) 0.4145(3) 0.0239(10) Uani 1 1 d .
H27A H 0.2948 -0.7115 0.4431 0.036 Uiso 1 1 calc R
H27B H 0.158 -0.7261 0.3639 0.036 Uiso 1 1 calc R
H27C H 0.2598 -0.7853 0.4118 0.036 Uiso 1 1 calc R
C28 C 0.5120(5) -0.9195(2) 0.6253(3) 0.0234(10) Uani 1 1 d .
C29 C 0.5834(6) -0.9507(2) 0.7050(3) 0.0301(12) Uani 1 1 d .
H29A H 0.655 -0.9203 0.7408 0.045 Uiso 1 1 calc R
H29B H 0.6292 -0.9923 0.7045 0.045 Uiso 1 1 calc R
H29C H 0.5109 -0.9591 0.7198 0.045 Uiso 1 1 calc R
C30 C 0.4225(6) -0.9743(2) 0.5651(3) 0.0335(12) Uani 1 1 d .
H30A H 0.3359 -0.9841 0.5678 0.05 Uiso 1 1 calc R
H30B H 0.4797 -1.0144 0.5755 0.05 Uiso 1 1 calc R
H30C H 0.3966 -0.9581 0.515 0.05 Uiso 1 1 calc R
C31 C 0.6331(5) -0.8952(2) 0.6088(3) 0.0304(11) Uani 1 1 d .
H31A H 0.5903 -0.8767 0.5582 0.046 Uiso 1 1 calc R
H31B H 0.6943 -0.9325 0.6127 0.046 Uiso 1 1 calc R
H31C H 0.6902 -0.8612 0.6452 0.046 Uiso 1 1 calc R
C32 C 0.4498(5) -0.70660(19) 0.7480(3) 0.0179(9) Uani 1 1 d .
C33 C 0.3991(5) -0.63386(19) 0.7223(3) 0.0224(10) Uani 1 1 d .
H33A H 0.428 -0.6202 0.6857 0.034 Uiso 1 1 calc R
H33B H 0.4423 -0.6044 0.7657 0.034 Uiso 1 1 calc R
H33C H 0.2952 -0.6316 0.6993 0.034 Uiso 1 1 calc R
C34 C 0.6166(5) -0.7065(2) 0.7853(3) 0.0234(10) Uani 1 1 d .
H34A H 0.6536 -0.7499 0.8072 0.035 Uiso 1 1 calc R
H34B H 0.6559 -0.6728 0.8246 0.035 Uiso 1 1 calc R
H34C H 0.6445 -0.6967 0.7473 0.035 Uiso 1 1 calc R
C35 C 0.4058(5) -0.7291(2) 0.8072(3) 0.0233(10) Uani 1 1 d .
H35A H 0.3022 -0.7262 0.7853 0.035 Uiso 1 1 calc R
H35B H 0.4513 -0.7004 0.8512 0.035 Uiso 1 1 calc R
H35C H 0.4365 -0.7747 0.8221 0.035 Uiso 1 1 calc R
H22 H 0.532(5) -0.828(2) 0.733(3) 0.018(12) Uiso 1 1 d .
H20 H 0.291(5) -0.865(2) 0.503(3) 0.024(12) Uiso 1 1 d .

loop_
_atom_site_aniso_label
_atom_site_aniso_U_11
_atom_site_aniso_U_22
_atom_site_aniso_U_33
_atom_site_aniso_U_23
_atom_site_aniso_U_13
_atom_site_aniso_U_12
Mo1 0.0169(2) 0.01879(19) 0.0108(2) 0.00057(14) 0.00681(18) 0.00110(13)
Mo2 0.0199(2) 0.01791(19) 0.0121(2) 0.00093(14) 0.00916(18) 0.00126(14)
Fe1 0.0206(4) 0.0202(3) 0.0113(4) -0.0018(2) 0.0086(3) -0.0009(2)
Fe2 0.0177(3) 0.0190(3) 0.0099(4) 0.0002(2) 0.0073(3) 0.0007(2)
P1 0.0189(6) 0.0195(5) 0.0120(6) 0.0004(4) 0.0091(5) 0.0007(4)
S1 0.0182(6) 0.0211(5) 0.0113(6) 0.0008(4) 0.0079(5) 0.0003(4)
O1 0.0277(19) 0.0259(16) 0.030(2) -0.0035(14) 0.0156(18) 0.0028(13)
O2 0.0250(19) 0.0345(17) 0.027(2) 0.0006(15) 0.0149(17) -0.0034(14)
O3 0.033(2) 0.0219(15) 0.020(2) -0.0036(13) 0.0132(17) -0.0046(13)
O4 0.043(2) 0.0336(17) 0.035(2) -0.0108(15) 0.031(2) -0.0103(15)
O5 0.033(2) 0.0380(18) 0.018(2) 0.0042(15) 0.0074(19) 0.0041(15)
O6 0.037(2) 0.0287(16) 0.020(2) -0.0038(15) 0.0051(18) -0.0079(15)
O7 0.044(2) 0.0330(17) 0.020(2) 0.0019(14) 0.0218(19) -0.0006(15)
C1 0.020(2) 0.023(2) 0.020(3) 0.0000(18) 0.011(2) -0.0026(17)
C2 0.020(2) 0.024(2) 0.014(3) -0.0002(18) 0.008(2) 0.0041(17)
C3 0.023(2) 0.030(2) 0.009(2) 0.0034(18) 0.011(2) 0.0038(18)
C4 0.024(3) 0.016(2) 0.016(3) -0.0041(17) 0.005(2) -0.0020(17)
C5 0.033(3) 0.021(2) 0.027(3) -0.005(2) 0.022(3) -0.0008(19)
C6 0.020(2) 0.026(2) 0.018(3) 0.0047(19) 0.008(2) 0.0059(18)
C7 0.022(2) 0.020(2) 0.017(3) -0.0021(18) 0.010(2) 0.0034(17)
C8 0.020(2) 0.028(2) 0.008(2) -0.0006(17) 0.0019(19) -0.0010(17)
C9 0.027(2) 0.0317(19) 0.004(2) -0.0053(16) 0.0038(17) 0.0022(17)
C10 0.024(2) 0.036(2) 0.004(2) 0.0012(17) 0.0062(19) 0.0007(18)
C11 0.024(2) 0.022(2) 0.011(2) 0.0034(17) 0.004(2) -0.0017(17)
C12 0.019(2) 0.029(2) 0.013(3) 0.0041(18) 0.004(2) 0.0039(18)
C13 0.042(3) 0.022(2) 0.052(4) 0.007(2) 0.036(3) 0.006(2)
C14 0.045(3) 0.036(3) 0.025(3) 0.010(2) 0.016(3) -0.010(2)
C15 0.071(4) 0.023(2) 0.080(5) 0.007(3) 0.068(4) 0.001(2)
C16 0.029(3) 0.039(3) 0.080(6) 0.020(3) 0.022(4) -0.005(2)
C17 0.064(4) 0.032(3) 0.027(4) -0.005(2) 0.018(3) -0.025(3)
C18 0.020(2) 0.0179(19) 0.017(3) 0.0035(17) 0.012(2) 0.0017(16)
C19 0.019(2) 0.026(2) 0.014(3) 0.0039(18) 0.011(2) 0.0006(17)
C20 0.021(2) 0.027(2) 0.013(3) 0.0024(19) 0.011(2) 0.0022(18)
C21 0.017(2) 0.026(2) 0.015(3) 0.0019(18) 0.009(2) 0.0039(17)
C22 0.019(2) 0.024(2) 0.011(3) 0.0049(18) 0.005(2) 0.0022(17)
C23 0.019(2) 0.0200(19) 0.011(2) 0.0022(17) 0.009(2) -0.0022(16)
C24 0.024(2) 0.027(2) 0.008(2) 0.0006(17) 0.009(2) 0.0035(18)
C25 0.039(3) 0.038(3) 0.014(3) 0.012(2) 0.017(3) 0.015(2)
C26 0.028(3) 0.043(3) 0.018(3) 0.002(2) 0.009(2) -0.003(2)
C27 0.033(3) 0.033(2) 0.014(3) 0.0022(19) 0.018(2) 0.005(2)
C28 0.027(3) 0.025(2) 0.020(3) 0.0007(19) 0.012(2) 0.0043(18)
C29 0.042(3) 0.026(2) 0.026(3) 0.005(2) 0.019(3) 0.015(2)
C30 0.037(3) 0.027(2) 0.038(4) -0.008(2) 0.020(3) 0.002(2)
C31 0.030(3) 0.037(3) 0.029(3) 0.000(2) 0.018(3) 0.007(2)
C32 0.022(2) 0.020(2) 0.012(2) 0.0010(17) 0.009(2) 0.0015(17)
C33 0.024(3) 0.024(2) 0.013(3) 0.0013(18) 0.004(2) 0.0019(18)
C34 0.023(3) 0.023(2) 0.019(3) 0.0006(19) 0.006(2) 0.0006(18)
C35 0.030(3) 0.030(2) 0.009(3) 0.0000(18) 0.009(2) 0.0029(19)

loop_
_atom_type_symbol
_atom_type_description
_atom_type_scat_dispersion_real
_atom_type_scat_dispersion_imag
_atom_type_scat_source
C C 0.0033 0.0016 'International Tables Vol C Tables 4.2.6.8 and 6.1.1.4'
H H 0 0 'International Tables Vol C Tables 4.2.6.8 and 6.1.1.4'
Fe Fe 0.3463 0.8444 'International Tables Vol C Tables 4.2.6.8 and 6.1.1.4'
Mo Mo -1.6832 0.6857 'International Tables Vol C Tables 4.2.6.8 and 6.1.1.4'
O O 0.0106 0.006 'International Tables Vol C Tables 4.2.6.8 and 6.1.1.4'
P P 0.1023 0.0942 'International Tables Vol C Tables 4.2.6.8 and 6.1.1.4'
S S 0.1246 0.1234 'International Tables Vol C Tables 4.2.6.8 and 6.1.1.4'

loop_
_geom_angle_atom_site_label_1
_geom_angle_atom_site_label_2
_geom_angle_atom_site_label_3
_geom_angle
C1 Mo1 C2 90.18(17)
C1 Mo1 C12 84.89(18)
C2 Mo1 C12 98.31(17)
C1 Mo1 C8 117.83(17)
C2 Mo1 C8 84.39(17)
C12 Mo1 C8 35.82(15)
C1 Mo1 C11 83.84(17)
C2 Mo1 C11 134.03(17)
C12 Mo1 C11 35.83(15)
C8 Mo1 C11 59.45(15)
C1 Mo1 C10 115.59(16)
C2 Mo1 C10 141.27(17)
C12 Mo1 C10 58.81(16)
C8 Mo1 C10 58.52(16)
C11 Mo1 C10 35.24(15)
C1 Mo1 C9 141.04(17)
C2 Mo1 C9 107.63(17)
C12 Mo1 C9 58.91(16)
C8 Mo1 C9 35.24(15)
C11 Mo1 C9 58.69(15)
C10 Mo1 C9 34.71(15)
C1 Mo1 S1 98.56(13)
C2 Mo1 S1 120.01(13)
C12 Mo1 S1 141.39(11)
C8 Mo1 S1 136.74(11)
C11 Mo1 S1 105.95(11)
C10 Mo1 S1 85.89(12)
C9 Mo1 S1 101.53(12)
C1 Mo1 Fe2 122.56(14)
C2 Mo1 Fe2 75.94(12)
C12 Mo1 Fe2 151.48(11)
C8 Mo1 Fe2 115.81(11)
C11 Mo1 Fe2 143.10(11)
C10 Mo1 Fe2 108.64(11)
C9 Mo1 Fe2 95.68(11)
S1 Mo1 Fe2 49.61(3)
C1 Mo1 Fe1 67.26(14)
C2 Mo1 Fe1 82.32(13)
C12 Mo1 Fe1 152.15(11)
C8 Mo1 Fe1 165.82(11)
C11 Mo1 Fe1 134.52(11)
C10 Mo1 Fe1 133.09(12)
C9 Mo1 Fe1 147.48(11)
S1 Mo1 Fe1 49.24(3)
Fe2 Mo1 Fe1 55.856(19)
C18 Mo2 C16 129.72(18)
C18 Mo2 C17 148.38(19)
C16 Mo2 C17 34.7(2)
C18 Mo2 C15 130.10(16)
C16 Mo2 C15 35.2(2)
C17 Mo2 C15 58.1(2)
C18 Mo2 C13 171.08(16)
C16 Mo2 C13 58.39(19)
C17 Mo2 C13 35.3(2)
C15 Mo2 C13 58.31(17)
C18 Mo2 C19 37.36(15)
C16 Mo2 C19 119.7(2)
C17 Mo2 C19 116.14(18)
C15 Mo2 C19 147.10(19)
C13 Mo2 C19 138.27(17)
C18 Mo2 C20 64.94(15)
C16 Mo2 C20 126.6(2)
C17 Mo2 C20 102.11(19)
C15 Mo2 C20 160.0(2)
C13 Mo2 C20 107.77(16)
C19 Mo2 C20 35.35(14)
C18 Mo2 C22 65.15(15)
C16 Mo2 C22 163.45(19)
C17 Mo2 C22 137.23(19)
C15 Mo2 C22 131.9(2)
C13 Mo2 C22 107.43(17)
C19 Mo2 C22 76.30(16)
C20 Mo2 C22 63.35(16)
C18 Mo2 C14 148.80(18)
C16 Mo2 C14 58.7(2)
C17 Mo2 C14 58.7(2)
C15 Mo2 C14 35.09(19)
C13 Mo2 C14 35.41(18)
C19 Mo2 C14 173.68(17)
C20 Mo2 C14 139.54(17)
C22 Mo2 C14 104.87(18)
C18 Mo2 P1 47.79(11)
C16 Mo2 P1 86.26(15)
C17 Mo2 P1 118.64(17)
C15 Mo2 P1 83.69(13)
C13 Mo2 P1 141.11(12)
C19 Mo2 P1 71.26(10)
C20 Mo2 P1 106.39(11)
C22 Mo2 P1 104.13(11)
C14 Mo2 P1 114.08(14)
C18 Mo2 C21 77.34(15)
C16 Mo2 C21 144.1(2)
C17 Mo2 C21 109.53(19)
C15 Mo2 C21 147.59(18)
C13 Mo2 C21 93.75(16)
C19 Mo2 C21 64.71(15)
C20 Mo2 C21 35.50(16)
C22 Mo2 C21 35.60(16)
C14 Mo2 C21 112.55(17)
P1 Mo2 C21 125.06(11)
C18 Mo2 C23 36.87(15)
C16 Mo2 C23 151.7(2)
C17 Mo2 C23 172.51(19)
C15 Mo2 C23 124.68(19)
C13 Mo2 C23 138.41(18)
C19 Mo2 C23 65.81(15)
C20 Mo2 C23 75.29(15)
C22 Mo2 C23 35.32(14)
C14 Mo2 C23 118.75(17)
P1 Mo2 C23 68.82(10)
C21 Mo2 C23 64.23(14)
C5 Fe1 C4 94.7(2)
C5 Fe1 C3 93.0(2)
C4 Fe1 C3 101.77(18)
C5 Fe1 S1 105.16(14)
C4 Fe1 S1 149.96(15)
C3 Fe1 S1 99.46(14)
C5 Fe1 Fe2 92.86(14)
C4 Fe1 Fe2 104.18(13)
C3 Fe1 Fe2 152.80(13)
S1 Fe1 Fe2 53.41(3)
C5 Fe1 Mo1 153.54(14)
C4 Fe1 Mo1 98.36(15)
C3 Fe1 Mo1 106.59(14)
S1 Fe1 Mo1 54.94(3)
Fe2 Fe1 Mo1 61.69(2)
C6 Fe2 C7 93.3(2)
C6 Fe2 P1 94.84(14)
C7 Fe2 P1 102.26(14)
C6 Fe2 S1 122.62(15)
C7 Fe2 S1 138.00(14)
P1 Fe2 S1 96.00(5)
C6 Fe2 Fe1 139.83(14)
C7 Fe2 Fe1 85.59(13)
P1 Fe2 Fe1 124.69(4)
S1 Fe2 Fe1 53.28(3)
C6 Fe2 Mo1 82.92(14)
C7 Fe2 Mo1 116.88(13)
P1 Fe2 Mo1 140.86(4)
S1 Fe2 Mo1 55.25(3)
Fe1 Fe2 Mo1 62.45(2)
C18 P1 Fe2 144.94(13)
C18 P1 Mo2 62.52(12)
Fe2 P1 Mo2 150.77(6)
Fe1 S1 Fe2 73.31(4)
Fe1 S1 Mo1 75.83(4)
Fe2 S1 Mo1 75.14(4)
O1 C1 Mo1 169.5(4)
O2 C2 Mo1 174.0(4)
O3 C3 Fe1 177.8(4)
O4 C4 Fe1 179.3(4)
O5 C5 Fe1 174.9(4)
O6 C6 Fe2 174.8(4)
O7 C7 Fe2 175.1(4)
C9 C8 C12 107.8(4)
C9 C8 Mo1 74.1(3)
C12 C8 Mo1 71.2(2)
C9 C8 H8 126.1
C12 C8 H8 126.1
Mo1 C8 H8 120.4
C10 C9 C8 108.0(4)
C10 C9 Mo1 72.5(2)
C8 C9 Mo1 70.6(2)
C10 C9 H9 126
C8 C9 H9 126
Mo1 C9 H9 122.5
C9 C10 C11 108.6(4)
C9 C10 Mo1 72.7(2)
C11 C10 Mo1 70.8(2)
C9 C10 H10 125.7
C11 C10 H10 125.7
Mo1 C10 H10 122.4
C10 C11 C12 107.4(4)
C10 C11 Mo1 73.9(2)
C12 C11 Mo1 71.1(2)
C10 C11 H11 126.3
C12 C11 H11 126.3
Mo1 C11 H11 120.5
C8 C12 C11 108.2(4)
C8 C12 Mo1 73.0(2)
C11 C12 Mo1 73.1(3)
C8 C12 H12 125.9
C11 C12 H12 125.9
Mo1 C12 H12 119.9
C17 C13 C14 107.7(5)
C17 C13 Mo2 71.6(3)
C14 C13 Mo2 72.9(3)
C17 C13 H13 126.1
C14 C13 H13 126.1
Mo2 C13 H13 121.1
C15 C14 C13 106.6(5)
C15 C14 Mo2 71.7(3)
C13 C14 Mo2 71.7(3)
C15 C14 H14 126.7
C13 C14 H14 126.7
Mo2 C14 H14 121.6
C16 C15 C14 108.7(5)
C16 C15 Mo2 71.7(3)
C14 C15 Mo2 73.2(3)
C16 C15 H15 125.7
C14 C15 H15 125.7
Mo2 C15 H15 121.2
C17 C16 C15 108.3(5)
C17 C16 Mo2 72.8(3)
C15 C16 Mo2 73.2(3)
C17 C16 H16 125.9
C15 C16 H16 125.9
Mo2 C16 H16 120
C16 C17 C13 108.8(5)
C16 C17 Mo2 72.5(3)
C13 C17 Mo2 73.1(3)
C16 C17 H17 125.6
C13 C17 H17 125.6
Mo2 C17 H17 120.5
C23 C18 C19 122.2(4)
C23 C18 P1 106.7(3)
C19 C18 P1 110.1(3)
C23 C18 Mo2 77.3(2)
C19 C18 Mo2 75.6(2)
P1 C18 Mo2 69.69(13)
C20 C19 C18 116.4(4)
C20 C19 C24 117.6(4)
C18 C19 C24 125.8(4)
C20 C19 Mo2 72.5(2)
C18 C19 Mo2 67.0(2)
C24 C19 Mo2 135.9(3)
C19 C20 C21 123.4(4)
C19 C20 Mo2 72.2(2)
C21 C20 Mo2 72.8(2)
C19 C20 H20 121(3)
C21 C20 H20 115(3)
Mo2 C20 H20 130(3)
C20 C21 C22 118.2(4)
C20 C21 C28 120.9(4)
C22 C21 C28 120.5(4)
C20 C21 Mo2 71.7(2)
C22 C21 Mo2 71.8(2)
C28 C21 Mo2 133.9(3)
C23 C22 C21 122.4(4)
C23 C22 Mo2 73.5(3)
C21 C22 Mo2 72.6(3)
C23 C22 H22 116(3)
C21 C22 H22 122(3)
Mo2 C22 H22 126(3)
C22 C23 C18 116.5(4)
C22 C23 C32 119.1(4)
C18 C23 C32 124.3(3)
C22 C23 Mo2 71.2(2)
C18 C23 Mo2 65.8(2)
C32 C23 Mo2 135.9(3)
C26 C24 C19 111.4(4)
C26 C24 C25 109.6(4)
C19 C24 C25 112.3(4)
C26 C24 C27 109.9(4)
C19 C24 C27 106.9(4)
C25 C24 C27 106.6(3)
C24 C25 H25A 109.5
C24 C25 H25B 109.5
H25A C25 H25B 109.5
C24 C25 H25C 109.5
H25A C25 H25C 109.5
H25B C25 H25C 109.5
C24 C26 H26A 109.5
C24 C26 H26B 109.5
H26A C26 H26B 109.5
C24 C26 H26C 109.5
H26A C26 H26C 109.5
H26B C26 H26C 109.5
C24 C27 H27A 109.5
C24 C27 H27B 109.5
H27A C27 H27B 109.5
C24 C27 H27C 109.5
H27A C27 H27C 109.5
H27B C27 H27C 109.5
C29 C28 C21 112.9(4)
C29 C28 C31 108.3(4)
C21 C28 C31 105.9(3)
C29 C28 C30 109.3(4)
C21 C28 C30 112.4(4)
C31 C28 C30 107.7(4)
C28 C29 H29A 109.5
C28 C29 H29B 109.5
H29A C29 H29B 109.5
C28 C29 H29C 109.5
H29A C29 H29C 109.5
H29B C29 H29C 109.5
C28 C30 H30A 109.5
C28 C30 H30B 109.5
H30A C30 H30B 109.5
C28 C30 H30C 109.5
H30A C30 H30C 109.5
H30B C30 H30C 109.5
C28 C31 H31A 109.5
C28 C31 H31B 109.5
H31A C31 H31B 109.5
C28 C31 H31C 109.5
H31A C31 H31C 109.5
H31B C31 H31C 109.5
C35 C32 C23 112.2(3)
C35 C32 C34 109.2(4)
C23 C32 C34 108.5(3)
C35 C32 C33 110.2(3)
C23 C32 C33 109.8(4)
C34 C32 C33 106.8(3)
C32 C33 H33A 109.5
C32 C33 H33B 109.5
H33A C33 H33B 109.5
C32 C33 H33C 109.5
H33A C33 H33C 109.5
H33B C33 H33C 109.5
C32 C34 H34A 109.5
C32 C34 H34B 109.5
H34A C34 H34B 109.5
C32 C34 H34C 109.5
H34A C34 H34C 109.5
H34B C34 H34C 109.5
C32 C35 H35A 109.5
C32 C35 H35B 109.5
H35A C35 H35B 109.5
C32 C35 H35C 109.5
H35A C35 H35C 109.5
H35B C35 H35C 109.5

loop_
_geom_bond_atom_site_label_1
_geom_bond_atom_site_label_2
_geom_bond_distance
Mo1 C1 1.964(4)
Mo1 C2 1.996(4)
Mo1 C12 2.294(4)
Mo1 C8 2.317(4)
Mo1 C11 2.320(4)
Mo1 C10 2.360(4)
Mo1 C9 2.362(4)
Mo1 S1 2.3646(11)
Mo1 Fe2 2.7815(7)
Mo1 Fe1 2.8010(8)
Mo2 C18 2.200(4)
Mo2 C16 2.288(5)
Mo2 C17 2.292(5)
Mo2 C15 2.307(5)
Mo2 C13 2.311(4)
Mo2 C19 2.315(4)
Mo2 C20 2.319(4)
Mo2 C22 2.323(5)
Mo2 C14 2.325(5)
Mo2 P1 2.3253(11)
Mo2 C21 2.332(4)
Mo2 C23 2.353(4)
Fe1 C5 1.778(5)
Fe1 C4 1.790(5)
Fe1 C3 1.798(4)
Fe1 S1 2.1881(12)
Fe1 Fe2 2.6147(8)
Fe2 C6 1.764(5)
Fe2 C7 1.776(5)
Fe2 P1 2.0869(12)
Fe2 S1 2.1918(11)
P1 C18 1.836(4)
O1 C1 1.162(5)
O2 C2 1.152(5)
O3 C3 1.132(5)
O4 C4 1.143(5)
O5 C5 1.149(6)
O6 C6 1.157(5)
O7 C7 1.154(5)
C8 C9 1.417(6)
C8 C12 1.418(6)
C8 H8 0.93
C9 C10 1.409(6)
C9 H9 0.93
C10 C11 1.417(6)
C10 H10 0.93
C11 C12 1.420(6)
C11 H11 0.93
C12 H12 0.93
C13 C17 1.394(8)
C13 C14 1.410(7)
C13 H13 0.93
C14 C15 1.397(8)
C14 H14 0.93
C15 C16 1.389(9)
C15 H15 0.93
C16 C17 1.366(8)
C16 H16 0.93
C17 H17 0.93
C18 C23 1.447(6)
C18 C19 1.450(6)
C19 C20 1.407(6)
C19 C24 1.533(6)
C20 C21 1.418(6)
C20 H20 1.00(5)
C21 C22 1.423(6)
C21 C28 1.528(6)
C22 C23 1.419(6)
C22 H22 0.95(5)
C23 C32 1.536(6)
C24 C26 1.530(6)
C24 C25 1.541(6)
C24 C27 1.545(6)
C25 H25A 0.96
C25 H25B 0.96
C25 H25C 0.96
C26 H26A 0.96
C26 H26B 0.96
C26 H26C 0.96
C27 H27A 0.96
C27 H27B 0.96
C27 H27C 0.96
C28 C29 1.527(7)
C28 C31 1.544(6)
C28 C30 1.557(7)
C29 H29A 0.96
C29 H29B 0.96
C29 H29C 0.96
C30 H30A 0.96
C30 H30B 0.96
C30 H30C 0.96
C31 H31A 0.96
C31 H31B 0.96
C31 H31C 0.96
C32 C35 1.535(6)
C32 C34 1.540(6)
C32 C33 1.541(5)
C33 H33A 0.96
C33 H33B 0.96
C33 H33C 0.96
C34 H34A 0.96
C34 H34B 0.96
C34 H34C 0.96
C35 H35A 0.96
C35 H35B 0.96
C35 H35C 0.96
